data_4072541
loop_
_publ_author_name
'Chan, Wing Yan'
'Lough, Alan J.'
'Manners, Ian'

_publ_section_title
;
 Synthesis, Characterization, and Photocontrolled Ring-Opening
 Polymerization of Sila[1]ferrocenophanes with Multiple Alkyne
 Substituents
;
_journal_issue 5
_journal_name_full Organometallics
_journal_page_first 1217
_journal_paper_doi 10.1021/om060767l
_journal_volume 26
_journal_year 2007
_chemical_formula_moiety 'C21 H16 Fe Si'
_chemical_formula_sum 'C21 H16 Fe Si'
_chemical_formula_weight 352.28
_chemical_name_systematic
; 
 ? 
;
_space_group_IT_number 29
_symmetry_cell_setting orthorhombic
_symmetry_space_group_name_Hall 'P 2c -2ac'
_symmetry_space_group_name_H-M 'P c a 21'
_atom_sites_solution_hydrogens geom
_atom_sites_solution_primary direct
_atom_sites_solution_secondary difmap
_audit_creation_method SHELXL-97
_cell_angle_alpha 90.00
_cell_angle_beta 90.00
_cell_angle_gamma 90.00
_cell_formula_units_Z 8
_cell_length_a 19.0405(5)
_cell_length_b 7.5017(1)
_cell_length_c 23.3594(6)
_cell_measurement_reflns_used 21638
_cell_measurement_temperature 150(1)
_cell_measurement_theta_max 27.5
_cell_measurement_theta_min 2.6
_cell_volume 3336.57(13)
_computing_cell_refinement 'Denzo-SMN (Otwinowski & Minor, 1997)'
_computing_data_collection 'Collect (Nonius BV, 1997-2003)'
_computing_data_reduction Denzo-SMN
_computing_molecular_graphics 'SHELXTL V6.12'
_computing_publication_material 'SHELXTL V6.12'
_computing_structure_refinement 'SHELXTL V6.12(Sheldrick, 2001)'
_computing_structure_solution 'SIR-92 (Altomare et al., 1993)'
_diffrn_ambient_temperature 150(1)
_diffrn_detector_area_resol_mean 9
_diffrn_measured_fraction_theta_full 0.996
_diffrn_measured_fraction_theta_max 0.996
_diffrn_measurement_device_type 'Bruker-Nonius KappaCCD'
_diffrn_measurement_method '\f scans and \w scans with \k offsets'
_diffrn_radiation_monochromator graphite
_diffrn_radiation_source 'fine-focus sealed tube'
_diffrn_radiation_type MoK\a
_diffrn_radiation_wavelength 0.71073
_diffrn_reflns_av_R_equivalents 0.0565
_diffrn_reflns_av_sigmaI/netI 0.0602
_diffrn_reflns_limit_h_max 24
_diffrn_reflns_limit_h_min -20
_diffrn_reflns_limit_k_max 9
_diffrn_reflns_limit_k_min -9
_diffrn_reflns_limit_l_max 30
_diffrn_reflns_limit_l_min -30
_diffrn_reflns_number 19318
_diffrn_reflns_theta_full 27.48
_diffrn_reflns_theta_max 27.48
_diffrn_reflns_theta_min 2.72
_diffrn_standards_decay_% 0
_diffrn_standards_interval_count 0
_diffrn_standards_interval_time 0
_diffrn_standards_number 0
_exptl_absorpt_coefficient_mu 0.971
_exptl_absorpt_correction_T_max 0.967
_exptl_absorpt_correction_T_min 0.755
_exptl_absorpt_correction_type multi-scan
_exptl_absorpt_process_details
;
multi-scan from symmetry-related measurements 
 Sortav (Blessing 1995)
;
_exptl_crystal_colour orange
_exptl_crystal_density_diffrn 1.403
_exptl_crystal_density_method 'not measured'
_exptl_crystal_description plate
_exptl_crystal_F_000 1456
_exptl_crystal_size_max 0.34
_exptl_crystal_size_mid 0.12
_exptl_crystal_size_min 0.04
_refine_diff_density_max 0.448
_refine_diff_density_min -0.497
_refine_diff_density_rms 0.068
_refine_ls_abs_structure_details 'Flack H D (1983), Acta Cryst. A39, 876-881'
_refine_ls_abs_structure_Flack 0.429(17)
_refine_ls_extinction_coef 0.0010(2)
_refine_ls_extinction_expression Fc^*^=kFc[1+0.001xFc^2^\l^3^/sin(2\q)]^-1/4^
_refine_ls_extinction_method SHELXL
_refine_ls_goodness_of_fit_ref 1.017
_refine_ls_hydrogen_treatment constr
_refine_ls_matrix_type full
_refine_ls_number_parameters 419
_refine_ls_number_reflns 6599
_refine_ls_number_restraints 1
_refine_ls_restrained_S_all 1.016
_refine_ls_R_factor_all 0.0591
_refine_ls_R_factor_gt 0.0384
_refine_ls_shift/su_max 0.001
_refine_ls_shift/su_mean 0.000
_refine_ls_structure_factor_coef Fsqd
_refine_ls_weighting_details 'calc w=1/[\s^2^(Fo^2^)+(0.0423P)^2^] where P=(Fo^2^+2Fc^2^)/3'
_refine_ls_weighting_scheme calc
_refine_ls_wR_factor_gt 0.0805
_refine_ls_wR_factor_ref 0.0895
_reflns_number_gt 5315
_reflns_number_total 6599
_reflns_threshold_expression I>2\s(I)
_cod_data_source_file om060767lsi20060816_110537.cif
_cod_data_source_block k0548a
_cod_depositor_comments
;
The following automatic conversions were performed:

'_symmetry_cell_setting' value 'Orthorhombic' changed to
'orthorhombic' according to
/home/saulius/struct/CIF-dictionaries/cif_core.dic dictionary named
'cif_core.dic' version 2.4.1 from 2010-06-29.

Automatic conversion script
Id: cif_fix_values 1715 2011-07-08 13:25:40Z adriana 
;
_cod_database_code 4072541

loop_
_symmetry_equiv_pos_as_xyz
'x, y, z'
'-x, -y, z+1/2'
'x+1/2, -y, z'
'-x+1/2, y, z+1/2'

loop_
_atom_site_label
_atom_site_type_symbol
_atom_site_fract_x
_atom_site_fract_y
_atom_site_fract_z
_atom_site_U_iso_or_equiv
_atom_site_adp_type
_atom_site_occupancy
_atom_site_symmetry_multiplicity
_atom_site_calc_flag
_atom_site_refinement_flags
Fe1A Fe 0.48063(3) 0.52326(6) 0.20722(2) 0.02486(14) Uani 1 1 d .
Si1A Si 0.58852(5) 0.40763(12) 0.27210(5) 0.0275(2) Uani 1 1 d .
C1A C 0.55973(18) 0.3486(4) 0.19724(15) 0.0261(8) Uani 1 1 d .
C2A C 0.49293(19) 0.2612(4) 0.19028(17) 0.0305(9) Uani 1 1 d .
H2AA H 0.4750 0.1612 0.2145 0.037 Uiso 1 1 calc R
C3A C 0.4567(2) 0.3397(4) 0.14388(18) 0.0342(8) Uani 1 1 d .
H3AA H 0.4084 0.3073 0.1307 0.041 Uiso 1 1 calc R
C4A C 0.4993(3) 0.4771(5) 0.1204(2) 0.0336(9) Uani 1 1 d .
H4AA H 0.4864 0.5581 0.0881 0.040 Uiso 1 1 calc R
C5A C 0.5622(2) 0.4832(5) 0.1529(2) 0.0311(10) Uani 1 1 d .
H5AA H 0.6018 0.5683 0.1464 0.037 Uiso 1 1 calc R
C6A C 0.51840(19) 0.5786(5) 0.28581(16) 0.0289(8) Uani 1 1 d .
C7A C 0.4471(2) 0.5179(5) 0.2898(2) 0.0308(10) Uani 1 1 d .
H7AA H 0.4310 0.4092 0.3108 0.037 Uiso 1 1 calc R
C8A C 0.4029(2) 0.6354(5) 0.25844(17) 0.0373(10) Uani 1 1 d .
H8AA H 0.3511 0.6217 0.2529 0.045 Uiso 1 1 calc R
C9A C 0.4452(2) 0.7717(5) 0.23481(18) 0.0364(9) Uani 1 1 d .
H9AA H 0.4287 0.8714 0.2098 0.044 Uiso 1 1 calc R
C10A C 0.5154(2) 0.7380(4) 0.25140(17) 0.0350(10) Uani 1 1 d .
H10A H 0.5568 0.8128 0.2406 0.042 Uiso 1 1 calc R
C11A C 0.6801(2) 0.4879(5) 0.2780(2) 0.0444(12) Uani 1 1 d .
H11A H 0.6932 0.4969 0.3185 0.067 Uiso 1 1 calc R
H11B H 0.6841 0.6055 0.2600 0.067 Uiso 1 1 calc R
H11C H 0.7116 0.4040 0.2587 0.067 Uiso 1 1 calc R
C12A C 0.57556(18) 0.2137(5) 0.31823(17) 0.0302(8) Uani 1 1 d .
C13A C 0.57035(18) 0.0830(5) 0.34782(18) 0.0295(8) Uani 1 1 d .
C14A C 0.56567(18) -0.0693(5) 0.38104(18) 0.0286(9) Uani 1 1 d .
C15A C 0.56318(18) -0.2061(5) 0.40766(16) 0.0293(8) Uani 1 1 d .
C16A C 0.56135(19) -0.3766(5) 0.43572(16) 0.0279(8) Uani 1 1 d .
C17A C 0.4991(3) -0.4778(5) 0.43669(19) 0.0310(10) Uani 1 1 d .
H17A H 0.4570 -0.4297 0.4213 0.037 Uiso 1 1 calc R
C18A C 0.4992(2) -0.6460(5) 0.45985(17) 0.0315(9) Uani 1 1 d .
H18A H 0.4572 -0.7141 0.4604 0.038 Uiso 1 1 calc R
C19A C 0.5600(2) -0.7165(4) 0.48229(16) 0.0304(9) Uani 1 1 d .
H19A H 0.5598 -0.8333 0.4980 0.036 Uiso 1 1 calc R
C20A C 0.6210(2) -0.6186(5) 0.48213(17) 0.0331(9) Uani 1 1 d .
H20A H 0.6626 -0.6675 0.4982 0.040 Uiso 1 1 calc R
C21A C 0.6223(2) -0.4503(5) 0.45886(19) 0.0337(9) Uani 1 1 d .
H21A H 0.6648 -0.3840 0.4585 0.040 Uiso 1 1 calc R
Fe1B Fe 0.22445(2) -1.01088(6) 0.64317(2) 0.02433(14) Uani 1 1 d .
Si1B Si 0.32906(5) -0.92239(13) 0.57194(5) 0.0291(2) Uani 1 1 d .
C1B C 0.30891(18) -0.8524(4) 0.64736(18) 0.0313(8) Uani 1 1 d .
C2B C 0.2456(2) -0.7514(4) 0.65808(17) 0.0306(8) Uani 1 1 d .
H2BA H 0.2285 -0.6493 0.6343 0.037 Uiso 1 1 calc R
C3B C 0.2109(2) -0.8218(4) 0.70668(17) 0.0332(8) Uani 1 1 d .
H3BA H 0.1648 -0.7801 0.7223 0.040 Uiso 1 1 calc R
C4B C 0.2514(3) -0.9667(5) 0.72802(18) 0.0326(9) Uani 1 1 d .
H4BA H 0.2389 -1.0446 0.7612 0.039 Uiso 1 1 calc R
C5B C 0.3109(2) -0.9850(4) 0.6929(2) 0.0300(10) Uani 1 1 d .
H5BA H 0.3482 -1.0777 0.6977 0.036 Uiso 1 1 calc R
C6B C 0.2522(2) -1.0744(4) 0.56272(16) 0.0278(8) Uani 1 1 d .
C7B C 0.1820(2) -0.9973(4) 0.5640(2) 0.0305(9) Uani 1 1 d .
H7BA H 0.1674 -0.8854 0.5440 0.037 Uiso 1 1 calc R
C8B C 0.1381(2) -1.1051(5) 0.59888(16) 0.0332(9) Uani 1 1 d .
H8BA H 0.0878 -1.0802 0.6084 0.040 Uiso 1 1 calc R
C9B C 0.17857(19) -1.2506(5) 0.61968(16) 0.0338(9) Uani 1 1 d .
H9BA H 0.1618 -1.3454 0.6465 0.041 Uiso 1 1 calc R
C10B C 0.2479(2) -1.2338(5) 0.59769(16) 0.0321(8) Uani 1 1 d .
H10B H 0.2877 -1.3169 0.6059 0.039 Uiso 1 1 calc R
C11B C 0.4161(2) -1.0288(6) 0.5621(2) 0.0441(12) Uani 1 1 d .
H11D H 0.4214 -1.0659 0.5221 0.066 Uiso 1 1 calc R
H11E H 0.4196 -1.1334 0.5871 0.066 Uiso 1 1 calc R
H11F H 0.4531 -0.9435 0.5719 0.066 Uiso 1 1 calc R
C12B C 0.31934(19) -0.7258(5) 0.52590(17) 0.0327(9) Uani 1 1 d .
C13B C 0.31462(18) -0.5931(5) 0.49717(18) 0.0311(9) Uani 1 1 d .
C14B C 0.31142(18) -0.4392(5) 0.46496(19) 0.0303(9) Uani 1 1 d .
C15B C 0.30932(19) -0.3035(5) 0.43775(16) 0.0307(9) Uani 1 1 d .
C16B C 0.30990(18) -0.1361(4) 0.40858(17) 0.0277(8) Uani 1 1 d .
C17B C 0.2494(3) -0.0332(5) 0.40409(19) 0.0315(9) Uani 1 1 d .
H17B H 0.2063 -0.0766 0.4191 0.038 Uiso 1 1 calc R
C18B C 0.2516(2) 0.1318(5) 0.37788(17) 0.0335(9) Uani 1 1 d .
H18B H 0.2099 0.2006 0.3747 0.040 Uiso 1 1 calc R
C19B C 0.3138(2) 0.1968(5) 0.35635(17) 0.0326(9) Uani 1 1 d .
H19B H 0.3153 0.3118 0.3394 0.039 Uiso 1 1 calc R
C20B C 0.3741(2) 0.0945(5) 0.3595(2) 0.0429(11) Uani 1 1 d .
H20B H 0.4169 0.1384 0.3442 0.052 Uiso 1 1 calc R
C21B C 0.3719(2) -0.0714(5) 0.3849(2) 0.0409(11) Uani 1 1 d .
H21B H 0.4133 -0.1422 0.3863 0.049 Uiso 1 1 calc R

loop_
_atom_site_aniso_label
_atom_site_aniso_U_11
_atom_site_aniso_U_22
_atom_site_aniso_U_33
_atom_site_aniso_U_23
_atom_site_aniso_U_13
_atom_site_aniso_U_12
Fe1A 0.0281(3) 0.0209(2) 0.0257(3) 0.0014(3) -0.0009(2) -0.00062(19)
Si1A 0.0277(6) 0.0251(5) 0.0297(5) 0.0046(4) -0.0029(5) -0.0038(4)
C1A 0.0286(19) 0.0242(16) 0.026(2) -0.0017(16) -0.0007(16) 0.0004(14)
C2A 0.033(2) 0.0244(18) 0.034(2) -0.0041(15) -0.0002(17) -0.0030(15)
C3A 0.035(2) 0.0344(19) 0.034(2) -0.0078(19) -0.003(2) -0.0016(15)
C4A 0.040(2) 0.036(2) 0.025(2) -0.0019(18) -0.005(2) 0.0002(18)
C5A 0.030(2) 0.036(2) 0.028(3) -0.0009(17) 0.0031(19) -0.0060(15)
C6A 0.035(2) 0.0280(19) 0.024(2) 0.0026(16) 0.0002(16) -0.0017(15)
C7A 0.037(2) 0.0276(19) 0.028(2) 0.0013(15) 0.0070(19) 0.0001(16)
C8A 0.035(2) 0.036(2) 0.041(2) -0.0042(18) 0.0032(18) 0.0045(17)
C9A 0.047(3) 0.0232(17) 0.039(2) -0.0039(16) -0.009(2) 0.0069(16)
C10A 0.051(3) 0.0188(17) 0.036(2) -0.0012(16) -0.0052(19) -0.0033(16)
C11A 0.036(2) 0.046(2) 0.052(3) 0.007(2) -0.013(2) -0.0140(18)
C12A 0.027(2) 0.0306(19) 0.033(2) -0.0005(18) -0.0045(17) 0.0039(15)
C13A 0.024(2) 0.031(2) 0.033(2) -0.0005(18) 0.0003(17) -0.0004(15)
C14A 0.022(2) 0.032(2) 0.032(2) 0.003(2) 0.0008(16) 0.0020(14)
C15A 0.026(2) 0.0334(19) 0.029(2) 0.0036(17) -0.0043(16) -0.0015(15)
C16A 0.025(2) 0.0267(18) 0.032(2) 0.0041(16) 0.0003(16) 0.0062(15)
C17A 0.024(2) 0.034(2) 0.036(2) 0.0079(18) 0.000(2) 0.0031(16)
C18A 0.028(2) 0.034(2) 0.032(2) 0.0021(17) 0.0034(17) -0.0027(15)
C19A 0.036(2) 0.0266(18) 0.029(2) 0.0072(16) 0.0056(17) 0.0027(16)
C20A 0.029(2) 0.040(2) 0.031(2) 0.0134(17) -0.0008(17) 0.0069(17)
C21A 0.024(2) 0.038(2) 0.039(2) 0.015(2) -0.0020(18) -0.0011(16)
Fe1B 0.0256(3) 0.0242(3) 0.0232(3) -0.0021(2) -0.0010(2) -0.00314(19)
Si1B 0.0267(6) 0.0268(5) 0.0336(6) 0.0060(5) 0.0007(5) -0.0030(4)
C1B 0.031(2) 0.0255(17) 0.038(2) -0.0001(19) -0.0104(19) -0.0067(14)
C2B 0.036(2) 0.0229(17) 0.033(2) -0.0046(15) -0.0100(18) -0.0035(15)
C3B 0.040(2) 0.0307(18) 0.029(2) -0.0097(18) -0.0041(19) -0.0007(16)
C4B 0.043(2) 0.0339(18) 0.021(2) 0.0017(17) -0.005(2) -0.0027(19)
C5B 0.030(2) 0.032(2) 0.027(3) -0.0009(15) -0.0087(18) -0.0006(14)
C6B 0.034(2) 0.0259(18) 0.023(2) -0.0053(16) 0.0010(17) -0.0057(16)
C7B 0.034(2) 0.035(2) 0.023(2) -0.0038(15) -0.0046(18) -0.0048(15)
C8B 0.029(2) 0.038(2) 0.032(2) -0.0111(17) 0.0013(18) -0.0106(16)
C9B 0.037(2) 0.0288(19) 0.036(2) -0.0039(16) 0.0067(18) -0.0146(16)
C10B 0.039(2) 0.0278(18) 0.029(2) -0.0047(16) 0.0027(18) -0.0042(17)
C11B 0.031(2) 0.050(2) 0.051(3) 0.017(2) 0.009(2) 0.0056(18)
C12B 0.030(2) 0.0304(19) 0.038(2) 0.0036(18) -0.0008(18) -0.0042(15)
C13B 0.020(2) 0.035(2) 0.038(2) 0.0067(19) 0.0040(16) -0.0024(16)
C14B 0.020(2) 0.0307(19) 0.040(2) 0.003(2) 0.0019(17) -0.0004(14)
C15B 0.026(2) 0.0279(19) 0.038(2) 0.0018(17) 0.0022(17) -0.0004(15)
C16B 0.023(2) 0.0283(18) 0.032(2) 0.0069(17) -0.0013(16) 0.0013(14)
C17B 0.0259(19) 0.0364(19) 0.032(2) 0.0086(19) 0.0046(19) 0.0019(19)
C18B 0.028(2) 0.0345(19) 0.038(2) 0.0062(17) 0.0019(18) 0.0105(17)
C19B 0.035(2) 0.0252(18) 0.038(2) 0.0063(16) 0.0003(18) -0.0011(15)
C20B 0.022(2) 0.039(2) 0.068(3) 0.016(2) 0.006(2) -0.0030(16)
C21B 0.020(2) 0.036(2) 0.067(3) 0.018(2) 0.003(2) 0.0048(16)

loop_
_atom_type_symbol
_atom_type_description
_atom_type_scat_dispersion_real
_atom_type_scat_dispersion_imag
_atom_type_scat_source
C C 0.0033 0.0016 'International Tables Vol C Tables 4.2.6.8 and 6.1.1.4'
H H 0.0000 0.0000 'International Tables Vol C Tables 4.2.6.8 and 6.1.1.4'
Si Si 0.0817 0.0704 'International Tables Vol C Tables 4.2.6.8 and 6.1.1.4'
Fe Fe 0.3463 0.8444 'International Tables Vol C Tables 4.2.6.8 and 6.1.1.4'

loop_
_geom_angle_atom_site_label_1
_geom_angle_atom_site_label_2
_geom_angle_atom_site_label_3
_geom_angle
C1A Fe1A C6A 88.42(15)
C1A Fe1A C2A 41.89(14)
C6A Fe1A C2A 109.74(15)
C1A Fe1A C10A 109.44(15)
C6A Fe1A C10A 41.83(14)
C2A Fe1A C10A 146.80(16)
C1A Fe1A C5A 42.01(15)
C6A Fe1A C5A 109.12(17)
C2A Fe1A C5A 69.15(14)
C10A Fe1A C5A 100.76(17)
C1A Fe1A C7A 109.45(15)
C6A Fe1A C7A 41.55(15)
C2A Fe1A C7A 101.73(15)
C10A Fe1A C7A 68.58(16)
C5A Fe1A C7A 146.30(18)
C1A Fe1A C3A 69.44(14)
C6A Fe1A C3A 150.00(16)
C2A Fe1A C3A 40.40(14)
C10A Fe1A C3A 164.75(16)
C5A Fe1A C3A 67.85(16)
C7A Fe1A C3A 126.55(15)
C1A Fe1A C8A 149.68(16)
C6A Fe1A C8A 69.30(16)
C2A Fe1A C8A 126.09(15)
C10A Fe1A C8A 67.52(16)
C5A Fe1A C8A 164.67(14)
C7A Fe1A C8A 40.40(15)
C3A Fe1A C8A 121.54(15)
C1A Fe1A C9A 149.46(15)
C6A Fe1A C9A 69.49(15)
C2A Fe1A C9A 165.67(15)
C10A Fe1A C9A 40.24(16)
C5A Fe1A C9A 125.02(15)
C7A Fe1A C9A 67.81(15)
C3A Fe1A C9A 138.07(16)
C8A Fe1A C9A 39.68(15)
C1A Fe1A C4A 69.60(17)
C6A Fe1A C4A 149.12(18)
C2A Fe1A C4A 68.19(15)
C10A Fe1A C4A 124.84(16)
C5A Fe1A C4A 40.26(19)
C7A Fe1A C4A 166.46(16)
C3A Fe1A C4A 39.98(15)
C8A Fe1A C4A 138.33(18)
C9A Fe1A C4A 120.25(16)
C1A Fe1A Si1A 44.31(10)
C6A Fe1A Si1A 44.12(11)
C2A Fe1A Si1A 73.05(11)
C10A Fe1A Si1A 73.76(11)
C5A Fe1A Si1A 73.79(14)
C7A Fe1A Si1A 72.53(12)
C3A Fe1A Si1A 110.81(11)
C8A Fe1A Si1A 110.40(12)
C9A Fe1A Si1A 111.12(12)
C4A Fe1A Si1A 111.27(14)
C12A Si1A C11A 110.03(19)
C12A Si1A C6A 110.31(16)
C11A Si1A C6A 115.77(17)
C12A Si1A C1A 108.70(17)
C11A Si1A C1A 114.8(2)
C6A Si1A C1A 96.42(16)
C12A Si1A Fe1A 119.00(12)
C11A Si1A Fe1A 130.94(15)
C6A Si1A Fe1A 48.30(12)
C1A Si1A Fe1A 48.14(10)
C2A C1A C5A 105.4(3)
C2A C1A Si1A 117.9(3)
C5A C1A Si1A 119.4(3)
C2A C1A Fe1A 69.41(19)
C5A C1A Fe1A 69.7(2)
Si1A C1A Fe1A 87.55(14)
C3A C2A C1A 109.1(3)
C3A C2A Fe1A 71.8(2)
C1A C2A Fe1A 68.70(19)
C2A C3A C4A 108.6(3)
C2A C3A Fe1A 67.8(2)
C4A C3A Fe1A 70.6(2)
C5A C4A C3A 107.4(4)
C5A C4A Fe1A 67.6(3)
C3A C4A Fe1A 69.4(3)
C4A C5A C1A 109.5(3)
C4A C5A Fe1A 72.1(3)
C1A C5A Fe1A 68.3(2)
C7A C6A C10A 105.1(3)
C7A C6A Si1A 117.8(3)
C10A C6A Si1A 120.0(3)
C7A C6A Fe1A 69.8(2)
C10A C6A Fe1A 69.4(2)
Si1A C6A Fe1A 87.58(15)
C8A C7A C6A 109.3(3)
C8A C7A Fe1A 71.6(3)
C6A C7A Fe1A 68.6(2)
C9A C8A C7A 108.2(3)
C9A C8A Fe1A 70.3(2)
C7A C8A Fe1A 68.0(2)
C8A C9A C10A 107.6(3)
C8A C9A Fe1A 70.0(2)
C10A C9A Fe1A 67.6(2)
C9A C10A C6A 109.8(3)
C9A C10A Fe1A 72.1(2)
C6A C10A Fe1A 68.7(2)
C13A C12A Si1A 176.7(3)
C12A C13A C14A 178.6(4)
C15A C14A C13A 176.7(5)
C14A C15A C16A 175.8(4)
C21A C16A C17A 118.7(3)
C21A C16A C15A 120.6(3)
C17A C16A C15A 120.5(3)
C18A C17A C16A 120.0(4)
C17A C18A C19A 120.3(4)
C20A C19A C18A 120.3(3)
C19A C20A C21A 120.4(3)
C20A C21A C16A 120.2(4)
C1B Fe1B C6B 88.60(16)
C1B Fe1B C2B 42.16(15)
C6B Fe1B C2B 109.74(15)
C1B Fe1B C7B 109.62(16)
C6B Fe1B C7B 42.33(16)
C2B Fe1B C7B 100.90(15)
C1B Fe1B C5B 42.42(16)
C6B Fe1B C5B 110.25(17)
C2B Fe1B C5B 69.28(14)
C7B Fe1B C5B 147.73(18)
C1B Fe1B C10B 109.76(15)
C6B Fe1B C10B 42.08(14)
C2B Fe1B C10B 147.22(16)
C7B Fe1B C10B 69.54(15)
C5B Fe1B C10B 101.58(16)
C1B Fe1B C8B 150.03(16)
C6B Fe1B C8B 70.10(16)
C2B Fe1B C8B 125.08(15)
C7B Fe1B C8B 40.65(15)
C5B Fe1B C8B 165.22(15)
C10B Fe1B C8B 68.37(16)
C1B Fe1B C3B 70.01(15)
C6B Fe1B C3B 150.01(15)
C2B Fe1B C3B 40.52(15)
C7B Fe1B C3B 124.88(15)
C5B Fe1B C3B 67.93(16)
C10B Fe1B C3B 165.29(16)
C8B Fe1B C3B 119.60(15)
C1B Fe1B C9B 150.03(15)
C6B Fe1B C9B 69.96(14)
C2B Fe1B C9B 165.12(15)
C7B Fe1B C9B 68.47(15)
C5B Fe1B C9B 125.29(15)
C10B Fe1B C9B 40.51(14)
C8B Fe1B C9B 40.17(14)
C3B Fe1B C9B 137.05(16)
C1B Fe1B C4B 70.09(18)
C6B Fe1B C4B 150.07(17)
C2B Fe1B C4B 68.38(15)
C7B Fe1B C4B 164.92(16)
C5B Fe1B C4B 40.07(19)
C10B Fe1B C4B 125.25(15)
C8B Fe1B C4B 136.87(18)
C3B Fe1B C4B 40.19(15)
C9B Fe1B C4B 119.73(16)
C1B Fe1B Si1B 44.44(12)
C6B Fe1B Si1B 44.16(11)
C2B Fe1B Si1B 73.73(12)
C7B Fe1B Si1B 73.51(12)
C5B Fe1B Si1B 74.22(13)
C10B Fe1B Si1B 73.50(11)
C8B Fe1B Si1B 111.43(12)
C3B Fe1B Si1B 111.61(11)
C9B Fe1B Si1B 111.34(11)
C4B Fe1B Si1B 111.70(14)
C12B Si1B C11B 111.34(19)
C12B Si1B C6B 110.12(17)
C11B Si1B C6B 115.04(18)
C12B Si1B C1B 107.74(17)
C11B Si1B C1B 114.8(2)
C6B Si1B C1B 96.81(15)
C12B Si1B Fe1B 119.22(13)
C11B Si1B Fe1B 129.41(16)
C6B Si1B Fe1B 48.52(11)
C1B Si1B Fe1B 48.29(10)
C2B C1B C5B 104.7(3)
C2B C1B Si1B 118.6(3)
C5B C1B Si1B 119.3(3)
C2B C1B Fe1B 69.52(19)
C5B C1B Fe1B 69.6(2)
Si1B C1B Fe1B 87.28(15)
C3B C2B C1B 109.4(3)
C3B C2B Fe1B 71.66(19)
C1B C2B Fe1B 68.33(18)
C2B C3B C4B 108.2(4)
C2B C3B Fe1B 67.8(2)
C4B C3B Fe1B 70.1(2)
C5B C4B C3B 107.9(4)
C5B C4B Fe1B 68.1(3)
C3B C4B Fe1B 69.7(2)
C4B C5B C1B 109.8(3)
C4B C5B Fe1B 71.9(2)
C1B C5B Fe1B 68.0(2)
C10B C6B C7B 105.3(3)
C10B C6B Si1B 118.8(3)
C7B C6B Si1B 118.3(2)
C10B C6B Fe1B 69.8(2)
C7B C6B Fe1B 69.3(2)
Si1B C6B Fe1B 87.32(14)
C8B C7B C6B 109.0(3)
C8B C7B Fe1B 71.4(3)
C6B C7B Fe1B 68.4(2)
C7B C8B C9B 108.3(3)
C7B C8B Fe1B 67.9(2)
C9B C8B Fe1B 70.1(2)
C10B C9B C8B 108.2(3)
C10B C9B Fe1B 68.14(19)
C8B C9B Fe1B 69.7(2)
C9B C10B C6B 109.2(3)
C9B C10B Fe1B 71.3(2)
C6B C10B Fe1B 68.2(2)
C13B C12B Si1B 177.4(4)
C12B C13B C14B 178.0(4)
C15B C14B C13B 178.7(5)
C14B C15B C16B 175.8(4)
C17B C16B C21B 118.6(3)
C17B C16B C15B 121.2(3)
C21B C16B C15B 120.2(3)
C18B C17B C16B 120.4(4)
C19B C18B C17B 120.4(4)
C18B C19B C20B 119.9(3)
C21B C20B C19B 119.9(4)
C20B C21B C16B 120.7(4)

loop_
_geom_bond_atom_site_label_1
_geom_bond_atom_site_label_2
_geom_bond_distance
Fe1A C1A 2.010(3)
Fe1A C6A 2.015(4)
Fe1A C2A 2.019(3)
Fe1A C10A 2.025(3)
Fe1A C5A 2.028(4)
Fe1A C7A 2.032(4)
Fe1A C3A 2.072(4)
Fe1A C8A 2.080(4)
Fe1A C9A 2.084(3)
Fe1A C4A 2.087(5)
Fe1A Si1A 2.6961(12)
Si1A C12A 1.827(4)
Si1A C11A 1.850(4)
Si1A C6A 1.879(4)
Si1A C1A 1.885(4)
C1A C2A 1.440(5)
C1A C5A 1.447(6)
C2A C3A 1.414(5)
C3A C4A 1.422(6)
C4A C5A 1.417(7)
C6A C7A 1.435(5)
C6A C10A 1.442(5)
C7A C8A 1.421(5)
C8A C9A 1.413(5)
C9A C10A 1.414(6)
C12A C13A 1.203(5)
C13A C14A 1.384(5)
C14A C15A 1.201(5)
C15A C16A 1.437(5)
C16A C21A 1.394(5)
C16A C17A 1.408(6)
C17A C18A 1.373(5)
C18A C19A 1.377(5)
C19A C20A 1.374(5)
C20A C21A 1.375(5)
Fe1B C1B 2.002(3)
Fe1B C6B 2.009(4)
Fe1B C2B 2.018(3)
Fe1B C7B 2.021(5)
Fe1B C5B 2.024(4)
Fe1B C10B 2.031(4)
Fe1B C8B 2.067(4)
Fe1B C3B 2.069(4)
Fe1B C9B 2.073(3)
Fe1B C4B 2.074(4)
Fe1B Si1B 2.6790(13)
Si1B C12B 1.835(4)
Si1B C11B 1.853(4)
Si1B C6B 1.869(4)
Si1B C1B 1.878(4)
C1B C2B 1.446(5)
C1B C5B 1.457(6)
C2B C3B 1.416(5)
C3B C4B 1.424(5)
C4B C5B 1.405(7)
C6B C10B 1.451(5)
C6B C7B 1.455(6)
C7B C8B 1.421(6)
C8B C9B 1.422(5)
C9B C10B 1.421(5)
C12B C13B 1.204(5)
C13B C14B 1.379(5)
C14B C15B 1.201(5)
C15B C16B 1.429(5)
C16B C17B 1.390(6)
C16B C21B 1.391(5)
C17B C18B 1.381(5)
C18B C19B 1.376(5)
C19B C20B 1.383(5)
C20B C21B 1.380(6)
